data_4314655
loop_
_publ_author_name
'Ying Wang'
'Xi-Li Li'
'Tian-Wei Wang'
'You Song'
'Xiao-Zeng You'

_publ_section_title
;
 Slow Relaxation Processes and Single-Ion Magnetic Behaviors in
 Dysprosium-Containing Complexes
;
_journal_name_full 'Inorganic Chemistry'
_journal_page_first 969
_journal_page_last 976
_journal_paper_doi 10.1021/ic901720a
_journal_volume 49
_journal_year 2010
_chemical_absolute_configuration unk
_chemical_formula_moiety 'C41 H30 Dy F9 N2 O6 S3'
_chemical_formula_sum 'C41 H30 Dy F9 N2 O6 S3'
_chemical_formula_weight 1076.35
_chemical_name_systematic
; 
 ? 
;
_space_group_IT_number 4
_symmetry_cell_setting monoclinic
_symmetry_space_group_name_Hall 'P 2yb'
_symmetry_space_group_name_H-M 'P 1 21 1'
_atom_sites_solution_hydrogens geom
_atom_sites_solution_primary direct
_atom_sites_solution_secondary difmap
_audit_creation_method SHELXL-97
_cell_angle_alpha 90.00
_cell_angle_beta 113.902(4)
_cell_angle_gamma 90.00
_cell_formula_units_Z 2
_cell_length_a 10.1909(19)
_cell_length_b 19.015(4)
_cell_length_c 12.082(2)
_cell_measurement_reflns_used 783
_cell_measurement_temperature 291(2)
_cell_measurement_theta_max 24.23
_cell_measurement_theta_min 2.15
_cell_volume 2140.5(7)
_computing_cell_refinement SMART
_computing_data_collection 'SMART (Bruker, 2000)'
_computing_data_reduction 'SAINT (Bruker, 2000)'
_computing_molecular_graphics SHELXTL
_computing_publication_material SHELXTL
_computing_structure_refinement SHELXTL
_computing_structure_solution 'SHELXTL (Bruker, 2000)'
_diffrn_ambient_temperature 291(2)
_diffrn_measured_fraction_theta_full 0.979
_diffrn_measured_fraction_theta_max 0.979
_diffrn_measurement_device_type 'Bruker Smart Aepex CCD'
_diffrn_measurement_method 'phi and omega scans'
_diffrn_radiation_monochromator graphite
_diffrn_radiation_source 'sealed tube'
_diffrn_radiation_type MoK\a
_diffrn_radiation_wavelength 0.71073
_diffrn_reflns_av_R_equivalents 0.0337
_diffrn_reflns_av_sigmaI/netI 0.0761
_diffrn_reflns_limit_h_max 12
_diffrn_reflns_limit_h_min -12
_diffrn_reflns_limit_k_max 18
_diffrn_reflns_limit_k_min -23
_diffrn_reflns_limit_l_max 14
_diffrn_reflns_limit_l_min -11
_diffrn_reflns_number 9777
_diffrn_reflns_theta_full 25.99
_diffrn_reflns_theta_max 25.99
_diffrn_reflns_theta_min 2.13
_exptl_absorpt_coefficient_mu 1.979
_exptl_absorpt_correction_T_max 0.623
_exptl_absorpt_correction_T_min 0.582
_exptl_absorpt_correction_type multi-scan
_exptl_absorpt_process_details 'SADABS; Bruker, 2000'
_exptl_crystal_density_diffrn 1.670
_exptl_crystal_density_method 'not measured'
_exptl_crystal_F_000 1066
_exptl_crystal_size_max 0.28
_exptl_crystal_size_mid 0.26
_exptl_crystal_size_min 0.24
_refine_diff_density_max 1.358
_refine_diff_density_min -1.830
_refine_diff_density_rms 0.102
_refine_ls_abs_structure_details 'Flack H D (1983), Acta Cryst. A39, 876-881'
_refine_ls_abs_structure_Flack 0.020(12)
_refine_ls_extinction_method none
_refine_ls_goodness_of_fit_ref 1.067
_refine_ls_hydrogen_treatment constr
_refine_ls_matrix_type full
_refine_ls_number_parameters 607
_refine_ls_number_reflns 6289
_refine_ls_number_restraints 1
_refine_ls_restrained_S_all 1.067
_refine_ls_R_factor_all 0.0635
_refine_ls_R_factor_gt 0.0474
_refine_ls_shift/su_max 0.000
_refine_ls_shift/su_mean 0.000
_refine_ls_structure_factor_coef Fsqd
_refine_ls_weighting_details 'calc w=1/[\s^2^(Fo^2^)+(0.05P)^2^] where P=(Fo^2^+2Fc^2^)/3'
_refine_ls_weighting_scheme calc
_refine_ls_wR_factor_gt 0.0929
_refine_ls_wR_factor_ref 0.0963
_reflns_number_gt 5288
_reflns_number_total 6289
_reflns_threshold_expression >2sigma(I)
_cod_data_source_file ic901720a_si_002_8.cif
_cod_data_source_block Nononuclear
_cod_depositor_comments
;
The following automatic conversions were performed:

'_symmetry_cell_setting' value 'Monoclinic' changed to 'monoclinic'
according to the built-in table from CIF Core dictionary named
'cif_core.dic' version 2.4.1 from 2010-06-29.

Automatic conversion script
Id: cif_fix_values 1646 2011-03-28 12:23:43Z adriana 
;
_cod_original_cell_volume 2140.4(7)
_cod_original_sg_symbol_H-M 'P 1 21 1 '
_cod_database_code 4314655

loop_
_symmetry_equiv_pos_as_xyz
'x, y, z'
'-x, y+1/2, -z'

loop_
_atom_site_label
_atom_site_type_symbol
_atom_site_fract_x
_atom_site_fract_y
_atom_site_fract_z
_atom_site_U_iso_or_equiv
_atom_site_adp_type
_atom_site_occupancy
_atom_site_symmetry_multiplicity
_atom_site_calc_flag
_atom_site_refinement_flags
_atom_site_disorder_assembly
_atom_site_disorder_group
C1 C 1.4673(10) 0.0149(5) 0.5996(9) 0.039(2) Uani 1 1 d . . .
C2 C 1.5753(9) 0.0685(4) 0.6077(8) 0.0371(19) Uani 1 1 d . . .
C3 C 1.7237(10) 0.0631(6) 0.6589(8) 0.047(2) Uani 1 1 d . . .
H3 H 1.7762 0.0230 0.6948 0.056 Uiso 1 1 calc R . .
C4 C 1.7818(13) 0.1294(6) 0.6471(10) 0.054(3) Uani 1 1 d . . .
H4 H 1.8797 0.1390 0.6798 0.064 Uiso 1 1 calc R . .
C5 C 1.6759(11) 0.1790(6) 0.5808(9) 0.053(3) Uani 1 1 d . . .
H5 H 1.6968 0.2239 0.5619 0.064 Uiso 1 1 calc R . .
C6 C 1.5145(9) -0.0470(5) 0.6774(8) 0.047(3) Uani 1 1 d . . .
H6 H 1.6059 -0.0478 0.7395 0.057 Uiso 1 1 calc R . .
C7 C 1.4298(9) -0.1013(5) 0.6609(10) 0.052(2) Uani 1 1 d . . .
C8 C 1.4918(10) -0.1675(5) 0.7416(9) 0.045(2) Uani 1 1 d . . .
C9 C 0.9932(10) 0.0012(5) 0.2078(9) 0.042(2) Uani 1 1 d . . .
C10 C 0.936(6) 0.058(3) 0.109(5) 0.052(12) Uani 0.516(17) 1 d P A 1
C11 C 0.819(8) 0.061(3) -0.020(6) 0.037(16) Uani 0.516(17) 1 d P A 1
H11 H 0.7584 0.0266 -0.0683 0.045 Uiso 0.516(17) 1 calc PR A 1
C12 C 0.834(5) 0.133(2) -0.041(4) 0.047(10) Uani 0.516(17) 1 d P A 1
H12 H 0.7716 0.1519 -0.1148 0.056 Uiso 0.516(17) 1 calc PR A 1
C13 C 0.940(6) 0.179(3) 0.043(6) 0.054(9) Uani 0.516(17) 1 d P A 1
H13 H 0.9555 0.2258 0.0273 0.065 Uiso 0.516(17) 1 calc PR A 1
C14 C 0.9365(10) -0.0663(5) 0.1763(8) 0.040(2) Uani 1 1 d . A .
H14 H 0.8686 -0.0734 0.0977 0.047 Uiso 1 1 calc R . .
C15 C 0.9729(9) -0.1210(5) 0.2509(9) 0.043(2) Uani 1 1 d . . .
C16 C 0.9164(12) -0.1940(6) 0.2011(9) 0.056(3) Uani 1 1 d . A .
C17 C 1.1942(10) 0.0296(5) 0.7925(9) 0.045(2) Uani 1 1 d . . .
C18 C 1.2655(10) 0.0838(5) 0.8769(8) 0.046(2) Uani 1 1 d . . .
C19 C 1.2287(11) 0.1110(5) 0.9686(8) 0.052(2) Uani 1 1 d . . .
H19 H 1.1462 0.0992 0.9796 0.063 Uiso 1 1 calc R . .
C20 C 1.3349(13) 0.1590(5) 1.0423(9) 0.056(3) Uani 1 1 d . . .
H20 H 1.3343 0.1801 1.1115 0.067 Uiso 1 1 calc R . .
C21 C 1.4334(11) 0.1699(6) 1.0012(8) 0.052(3) Uani 1 1 d . . .
H21 H 1.5064 0.2028 1.0355 0.062 Uiso 1 1 calc R . .
C22 C 1.0945(11) -0.0142(5) 0.8072(10) 0.055(3) Uani 1 1 d . . .
H22 H 1.0694 -0.0050 0.8717 0.066 Uiso 1 1 calc R . .
C23 C 1.0306(8) -0.0693(4) 0.7354(8) 0.0335(18) Uani 1 1 d . . .
C24 C 0.9400(10) -0.1213(5) 0.7701(8) 0.040(2) Uani 1 1 d . . .
C25 C 1.1226(12) 0.1512(6) 0.5200(9) 0.054(2) Uani 1 1 d . . .
H25 H 1.2186 0.1420 0.5681 0.065 Uiso 1 1 calc R . .
C26 C 1.0731(10) 0.2206(5) 0.4823(9) 0.043(2) Uani 1 1 d . . .
H26 H 1.1395 0.2571 0.5044 0.052 Uiso 1 1 calc R . .
C27 C 0.9364(11) 0.2355(6) 0.4171(9) 0.052(2) Uani 1 1 d . . .
H27 H 0.9076 0.2818 0.3959 0.062 Uiso 1 1 calc R . .
C28 C 0.8369(10) 0.1815(5) 0.3809(8) 0.041(2) Uani 1 1 d . . .
H28 H 0.7398 0.1902 0.3360 0.049 Uiso 1 1 calc R . .
C29 C 0.8892(10) 0.1128(4) 0.4152(8) 0.042(2) Uani 1 1 d . . .
C30 C 0.7851(10) 0.0520(5) 0.3837(8) 0.037(2) Uani 1 1 d . . .
C31 C 0.6396(10) 0.0548(5) 0.3237(8) 0.042(2) Uani 1 1 d . . .
H31 H 0.5968 0.0978 0.2930 0.051 Uiso 1 1 calc R . .
C32 C 0.5546(11) -0.0028(5) 0.3068(11) 0.046(3) Uani 1 1 d . . .
C33 C 0.6204(11) -0.0664(5) 0.3348(10) 0.042(2) Uani 1 1 d . . .
C34 C 0.7702(11) -0.0674(6) 0.3926(9) 0.047(2) Uani 1 1 d . . .
H34 H 0.8159 -0.1106 0.4159 0.056 Uiso 1 1 calc R . .
C35 C 0.3943(9) 0.0008(5) 0.2373(9) 0.042(2) Uani 1 1 d . . .
H35A H 0.3519 0.0281 0.2823 0.050 Uiso 1 1 calc R . .
H35B H 0.3714 0.0236 0.1599 0.050 Uiso 1 1 calc R . .
C36 C 0.3356(11) -0.0710(5) 0.2182(10) 0.047(3) Uani 1 1 d . . .
H36 H 0.2309 -0.0728 0.1752 0.056 Uiso 1 1 calc R . .
C37 C 0.5278(12) -0.1285(6) 0.3060(11) 0.061(3) Uani 1 1 d . . .
H37 H 0.5753 -0.1741 0.3321 0.073 Uiso 1 1 calc R . .
C38 C 0.4154(11) -0.1229(6) 0.1691(9) 0.052(2) Uani 1 1 d . . .
C39 C 0.3941(11) -0.1132(6) 0.3365(10) 0.056(3) Uani 1 1 d . . .
H39A H 0.3380 -0.1545 0.3360 0.068 Uiso 1 1 calc R . .
H39B H 0.4155 -0.0852 0.4088 0.068 Uiso 1 1 calc R . .
C40 C 0.4707(11) -0.0958(6) 0.0745(10) 0.055(3) Uani 1 1 d . . .
H40A H 0.5224 -0.1327 0.0553 0.082 Uiso 1 1 calc R . .
H40B H 0.5332 -0.0563 0.1073 0.082 Uiso 1 1 calc R . .
H40C H 0.3907 -0.0816 0.0023 0.082 Uiso 1 1 calc R . .
C41 C 0.3411(11) -0.1927(6) 0.1232(9) 0.059(3) Uani 1 1 d . . .
H41A H 0.2487 -0.1845 0.0590 0.088 Uiso 1 1 calc R . .
H41B H 0.3295 -0.2172 0.1881 0.088 Uiso 1 1 calc R . .
H41C H 0.3983 -0.2207 0.0934 0.088 Uiso 1 1 calc R . .
C10' C 0.970(6) 0.058(3) 0.137(5) 0.045(11) Uani 0.484(17) 1 d P A 2
C11' C 1.013(14) 0.142(6) 0.157(11) 0.05(3) Uani 0.484(17) 1 d P A 2
H11A H 1.0766 0.1671 0.2219 0.064 Uiso 0.484(17) 1 calc PR A 2
C12' C 0.905(6) 0.163(3) 0.023(6) 0.050(10) Uani 0.484(17) 1 d P A 2
H12A H 0.8992 0.2098 -0.0021 0.059 Uiso 0.484(17) 1 calc PR A 2
C13' C 0.814(6) 0.108(3) -0.065(6) 0.056(11) Uani 0.484(17) 1 d P A 2
H13A H 0.7569 0.1166 -0.1456 0.067 Uiso 0.484(17) 1 calc PR A 2
F1 F 1.6162(7) -0.1562(3) 0.8289(6) 0.0692(18) Uani 1 1 d . . .
F2 F 1.5055(6) -0.2177(3) 0.6781(6) 0.0606(15) Uani 1 1 d . . .
F3 F 1.4084(7) -0.1900(3) 0.7930(5) 0.0589(15) Uani 1 1 d . . .
F4 F 1.0078(7) -0.1824(3) 0.8010(6) 0.0644(16) Uani 1 1 d . . .
F5 F 0.9118(7) -0.1018(3) 0.8614(6) 0.0642(17) Uani 1 1 d . . .
F6 F 0.8193(6) -0.1389(4) 0.6811(6) 0.0592(16) Uani 1 1 d . . .
F7 F 1.0103(7) -0.2398(3) 0.2396(6) 0.0695(18) Uani 1 1 d . . .
F8 F 0.8503(7) -0.1978(3) 0.0835(6) 0.0659(17) Uani 1 1 d . . .
F9 F 0.8245(7) -0.2184(3) 0.2422(6) 0.0623(16) Uani 1 1 d . . .
Dy1 Dy 1.12124(4) -0.02674(2) 0.50601(3) 0.03340(10) Uani 1 1 d . . .
N1 N 1.0243(8) 0.0994(4) 0.4829(7) 0.0469(18) Uani 1 1 d . A .
N2 N 0.8485(8) -0.0114(4) 0.4154(7) 0.044(2) Uani 1 1 d . A .
O1 O 1.3374(6) 0.0249(3) 0.5258(6) 0.0395(13) Uani 1 1 d . A .
O2 O 1.2997(7) -0.1119(3) 0.5949(6) 0.0490(16) Uani 1 1 d . A .
O3 O 1.0825(7) 0.0170(4) 0.3133(6) 0.0501(16) Uani 1 1 d . A .
O4 O 1.0412(7) -0.1218(3) 0.3659(6) 0.0371(13) Uani 1 1 d . A .
O5 O 1.2240(7) 0.0280(4) 0.6988(6) 0.0478(16) Uani 1 1 d . A .
O6 O 1.0351(7) -0.0861(3) 0.6359(6) 0.0460(15) Uani 1 1 d . A .
S1 S 1.5126(3) 0.14904(14) 0.5409(3) 0.0528(6) Uani 1 1 d . . .
S2 S 1.027(4) 0.1375(15) 0.168(3) 0.048(4) Uani 0.516(17) 1 d P A 1
S3 S 1.4181(3) 0.11945(13) 0.8797(2) 0.0464(6) Uani 1 1 d . . .
S2' S 0.823(3) 0.0414(11) -0.010(2) 0.043(4) Uani 0.484(17) 1 d P A 2

loop_
_atom_site_aniso_label
_atom_site_aniso_U_11
_atom_site_aniso_U_22
_atom_site_aniso_U_33
_atom_site_aniso_U_23
_atom_site_aniso_U_13
_atom_site_aniso_U_12
C1 0.043(5) 0.039(5) 0.039(5) -0.013(4) 0.021(5) -0.016(4)
C2 0.046(5) 0.033(5) 0.039(5) -0.021(4) 0.023(4) -0.010(4)
C3 0.040(5) 0.055(6) 0.030(5) 0.003(4) -0.002(4) -0.035(5)
C4 0.058(6) 0.052(7) 0.051(6) -0.017(5) 0.022(5) -0.014(5)
C5 0.058(6) 0.049(6) 0.043(6) -0.007(5) 0.011(5) -0.028(5)
C6 0.038(4) 0.065(9) 0.031(4) 0.006(4) 0.004(4) -0.018(4)
C7 0.030(5) 0.046(6) 0.059(7) 0.008(5) -0.002(4) -0.004(4)
C8 0.044(5) 0.037(5) 0.048(6) 0.012(4) 0.013(4) -0.013(4)
C9 0.036(5) 0.043(5) 0.027(5) -0.004(4) -0.007(4) 0.018(4)
C10 0.03(2) 0.047(17) 0.05(3) -0.008(16) -0.015(18) 0.013(15)
C11 0.05(2) 0.03(4) 0.04(2) -0.02(2) 0.02(2) -0.01(2)
C12 0.048(19) 0.04(3) 0.05(2) 0.002(19) 0.017(16) 0.02(2)
C13 0.05(3) 0.05(3) 0.04(2) -0.013(17) 0.00(2) -0.014(16)
C14 0.039(5) 0.030(5) 0.025(5) -0.001(4) -0.013(4) -0.013(4)
C15 0.034(4) 0.034(5) 0.059(7) -0.012(4) 0.015(5) 0.002(4)
C16 0.049(6) 0.068(7) 0.038(6) -0.008(5) 0.003(5) 0.003(6)
C17 0.040(5) 0.041(5) 0.040(5) -0.009(4) 0.001(4) 0.000(4)
C18 0.043(5) 0.040(5) 0.036(5) 0.004(4) -0.003(4) -0.004(4)
C19 0.051(6) 0.058(7) 0.030(5) -0.001(4) -0.002(4) 0.004(5)
C20 0.075(8) 0.034(5) 0.032(5) 0.002(4) -0.005(5) 0.014(5)
C21 0.046(5) 0.063(7) 0.023(5) -0.013(4) -0.010(4) -0.019(5)
C22 0.054(5) 0.040(8) 0.060(6) -0.013(5) 0.012(5) -0.004(5)
C23 0.029(4) 0.023(4) 0.047(5) 0.019(4) 0.014(4) -0.006(3)
C24 0.049(5) 0.045(5) 0.032(5) 0.012(4) 0.022(4) -0.008(4)
C25 0.061(6) 0.052(6) 0.034(5) -0.015(4) 0.004(5) -0.017(5)
C26 0.048(5) 0.035(5) 0.066(6) -0.015(4) 0.044(5) -0.009(4)
C27 0.051(6) 0.050(6) 0.038(5) -0.004(4) 0.002(4) 0.001(5)
C28 0.051(5) 0.036(5) 0.041(5) -0.002(4) 0.023(4) 0.013(4)
C29 0.055(5) 0.027(5) 0.036(5) -0.006(4) 0.010(4) -0.004(4)
C30 0.051(5) 0.025(5) 0.043(5) 0.005(4) 0.028(4) 0.023(4)
C31 0.042(5) 0.040(6) 0.038(5) 0.022(4) 0.009(4) 0.005(4)
C32 0.039(5) 0.043(6) 0.069(7) 0.016(4) 0.036(5) 0.001(4)
C33 0.041(5) 0.023(5) 0.073(7) 0.027(5) 0.034(5) 0.018(4)
C34 0.039(5) 0.034(6) 0.042(6) 0.003(5) -0.010(4) 0.002(5)
C35 0.027(4) 0.049(5) 0.043(5) -0.006(4) 0.008(4) 0.008(4)
C36 0.037(5) 0.049(6) 0.063(7) -0.013(5) 0.029(5) -0.007(5)
C37 0.054(6) 0.050(6) 0.084(8) 0.026(6) 0.034(6) 0.035(5)
C38 0.055(6) 0.053(6) 0.050(6) -0.014(5) 0.023(5) 0.013(5)
C39 0.049(6) 0.060(7) 0.056(6) -0.016(5) 0.016(5) -0.002(5)
C40 0.050(6) 0.047(6) 0.055(6) -0.012(5) 0.009(5) 0.019(5)
C41 0.044(5) 0.087(9) 0.034(5) -0.023(5) 0.004(4) -0.022(6)
C10' 0.03(2) 0.037(16) 0.04(2) 0.013(14) -0.01(2) -0.012(16)
C11' 0.05(3) 0.05(4) 0.06(6) 0.02(3) 0.02(4) 0.01(2)
C12' 0.04(3) 0.03(3) 0.04(3) -0.009(19) -0.01(2) -0.013(15)
C13' 0.07(2) 0.03(3) 0.07(3) 0.00(2) 0.04(2) -0.01(2)
F1 0.065(4) 0.049(4) 0.052(4) 0.015(3) -0.019(3) -0.006(3)
F2 0.052(3) 0.064(4) 0.059(4) 0.011(3) 0.015(3) 0.019(3)
F3 0.071(4) 0.049(4) 0.044(3) 0.011(3) 0.009(3) -0.012(3)
F4 0.071(4) 0.047(4) 0.065(4) 0.017(3) 0.018(3) 0.000(3)
F5 0.072(4) 0.063(4) 0.065(4) -0.023(3) 0.035(3) -0.023(3)
F6 0.049(3) 0.067(4) 0.062(4) -0.006(3) 0.023(3) -0.013(3)
F7 0.060(4) 0.046(4) 0.071(4) -0.019(3) -0.006(3) 0.012(3)
F8 0.059(4) 0.051(4) 0.055(4) -0.014(3) -0.011(3) 0.000(3)
F9 0.064(4) 0.050(4) 0.070(4) -0.011(3) 0.024(3) -0.012(3)
Dy1 0.03341(15) 0.03152(17) 0.02985(15) -0.0027(3) 0.00723(12) -0.0062(3)
N1 0.040(4) 0.040(5) 0.048(5) 0.006(4) 0.005(4) 0.006(3)
N2 0.034(3) 0.041(6) 0.055(5) 0.005(3) 0.017(3) 0.019(3)
O1 0.034(3) 0.036(3) 0.038(3) 0.013(3) 0.004(3) 0.005(3)
O2 0.043(4) 0.038(4) 0.059(4) 0.019(3) 0.014(3) 0.002(3)
O3 0.049(4) 0.062(4) 0.036(4) 0.003(3) 0.014(3) -0.001(3)
O4 0.048(3) 0.021(3) 0.039(4) -0.005(2) 0.014(3) 0.012(3)
O5 0.046(4) 0.053(4) 0.039(4) -0.009(3) 0.011(3) -0.024(3)
O6 0.052(4) 0.040(4) 0.040(4) 0.008(3) 0.012(3) -0.002(3)
S1 0.0442(13) 0.0486(14) 0.0599(16) 0.0168(12) 0.0149(12) -0.0027(11)
S2 0.057(7) 0.045(7) 0.036(5) 0.000(6) 0.011(5) 0.002(7)
S3 0.0466(13) 0.0419(13) 0.0470(14) -0.0175(11) 0.0153(12) -0.0207(11)
S2' 0.044(5) 0.033(9) 0.047(4) 0.005(5) 0.011(3) 0.016(6)

loop_
_atom_type_symbol
_atom_type_description
_atom_type_scat_dispersion_real
_atom_type_scat_dispersion_imag
_atom_type_scat_source
C C 0.0033 0.0016 'International Tables Vol C Tables 4.2.6.8 and 6.1.1.4'
H H 0.0000 0.0000 'International Tables Vol C Tables 4.2.6.8 and 6.1.1.4'
N N 0.0061 0.0033 'International Tables Vol C Tables 4.2.6.8 and 6.1.1.4'
O O 0.0106 0.0060 'International Tables Vol C Tables 4.2.6.8 and 6.1.1.4'
F F 0.0171 0.0103 'International Tables Vol C Tables 4.2.6.8 and 6.1.1.4'
S S 0.1246 0.1234 'International Tables Vol C Tables 4.2.6.8 and 6.1.1.4'
Dy Dy -0.1892 4.4098 'International Tables Vol C Tables 4.2.6.8 and 6.1.1.4'

loop_
_geom_angle_atom_site_label_1
_geom_angle_atom_site_label_2
_geom_angle_atom_site_label_3
_geom_angle
_geom_angle_site_symmetry_1
_geom_angle_site_symmetry_3
_geom_angle_publ_flag
O1 C1 C6 123.2(8) . . ?
O1 C1 C2 118.6(9) . . ?
C6 C1 C2 118.2(8) . . ?
C3 C2 C1 128.9(9) . . ?
C3 C2 S1 113.9(7) . . ?
C1 C2 S1 117.2(7) . . ?
C2 C3 C4 108.2(10) . . ?
C2 C3 H3 125.9 . . ?
C4 C3 H3 125.9 . . ?
C5 C4 C3 113.2(10) . . ?
C5 C4 H4 123.4 . . ?
C3 C4 H4 123.4 . . ?
C4 C5 S1 112.7(8) . . ?
C4 C5 H5 123.6 . . ?
S1 C5 H5 123.6 . . ?
C7 C6 C1 120.9(8) . . ?
C7 C6 H6 119.6 . . ?
C1 C6 H6 119.6 . . ?
O2 C7 C6 133.2(9) . . ?
O2 C7 C8 108.9(8) . . ?
C6 C7 C8 117.8(8) . . ?
F2 C8 F1 107.7(9) . . ?
F2 C8 F3 106.9(8) . . ?
F1 C8 F3 106.1(8) . . ?
F2 C8 C7 110.2(8) . . ?
F1 C8 C7 113.0(7) . . ?
F3 C8 C7 112.6(8) . . ?
O3 C9 C10' 109(3) . . ?
O3 C9 C14 122.8(9) . . ?
C10' C9 C14 128(2) . . ?
O3 C9 C10 121(2) . . ?
C14 C9 C10 117(2) . . ?
C11 C10 C9 136(5) . . ?
C11 C10 S2 116(5) . . ?
C9 C10 S2 108(3) . . ?
C12 C11 C10 98(5) . . ?
C12 C11 H11 131.2 . . ?
C10 C11 H11 131.2 . . ?
C11 C12 C13 124(6) . . ?
C11 C12 H12 117.8 . . ?
C13 C12 H12 117.8 . . ?
C12 C13 S2 109(4) . . ?
C12 C13 H13 125.4 . . ?
S2 C13 H13 125.4 . . ?
C15 C14 C9 124.4(8) . . ?
C15 C14 H14 117.8 . . ?
C9 C14 H14 117.8 . . ?
O4 C15 C14 128.8(9) . . ?
O4 C15 C16 111.7(8) . . ?
C14 C15 C16 119.1(9) . . ?
F7 C16 F8 110.5(9) . . ?
F7 C16 F9 99.9(9) . . ?
F8 C16 F9 105.1(9) . . ?
F7 C16 C15 112.4(9) . . ?
F8 C16 C15 115.2(10) . . ?
F9 C16 C15 112.6(8) . . ?
O5 C17 C22 123.2(9) . . ?
O5 C17 C18 114.4(8) . . ?
C22 C17 C18 122.2(9) . . ?
C19 C18 C17 127.5(9) . . ?
C19 C18 S3 112.0(7) . . ?
C17 C18 S3 120.3(8) . . ?
C18 C19 C20 110.6(10) . . ?
C18 C19 H19 124.7 . . ?
C20 C19 H19 124.7 . . ?
C21 C20 C19 111.9(10) . . ?
C21 C20 H20 124.0 . . ?
C19 C20 H20 124.0 . . ?
C20 C21 S3 114.9(8) . . ?
C20 C21 H21 122.5 . . ?
S3 C21 H21 122.5 . . ?
C23 C22 C17 125.1(10) . . ?
C23 C22 H22 117.5 . . ?
C17 C22 H22 117.5 . . ?
O6 C23 C22 128.0(8) . . ?
O6 C23 C24 111.0(8) . . ?
C22 C23 C24 121.0(9) . . ?
F5 C24 F6 108.2(7) . . ?
F5 C24 F4 106.2(7) . . ?
F6 C24 F4 102.6(8) . . ?
F5 C24 C23 114.5(8) . . ?
F6 C24 C23 114.4(7) . . ?
F4 C24 C23 109.9(7) . . ?
N1 C25 C26 117.0(10) . . ?
N1 C25 H25 121.5 . . ?
C26 C25 H25 121.5 . . ?
C27 C26 C25 122.8(9) . . ?
C27 C26 H26 118.6 . . ?
C25 C26 H26 118.6 . . ?
C26 C27 C28 119.2(10) . . ?
C26 C27 H27 120.4 . . ?
C28 C27 H27 120.4 . . ?
C27 C28 C29 117.0(9) . . ?
C27 C28 H28 121.5 . . ?
C29 C28 H28 121.5 . . ?
N1 C29 C28 122.7(9) . . ?
N1 C29 C30 117.5(8) . . ?
C28 C29 C30 119.5(8) . . ?
N2 C30 C31 118.7(10) . . ?
N2 C30 C29 113.9(8) . . ?
C31 C30 C29 127.3(8) . . ?
C32 C31 C30 122.6(9) . . ?
C32 C31 H31 118.7 . . ?
C30 C31 H31 118.7 . . ?
C31 C32 C33 117.4(8) . . ?
C31 C32 C35 122.0(8) . . ?
C33 C32 C35 119.6(8) . . ?
C32 C33 C34 117.7(9) . . ?
C32 C33 C37 117.0(7) . . ?
C34 C33 C37 125.3(9) . . ?
N2 C34 C33 123.4(9) . . ?
N2 C34 H34 118.3 . . ?
C33 C34 H34 118.3 . . ?
C36 C35 C32 109.1(7) . . ?
C36 C35 H35A 109.9 . . ?
C32 C35 H35A 109.9 . . ?
C36 C35 H35B 109.9 . . ?
C32 C35 H35B 109.9 . . ?
H35A C35 H35B 108.3 . . ?
C35 C36 C39 111.1(9) . . ?
C35 C36 C38 114.2(7) . . ?
C39 C36 C38 87.5(8) . . ?
C35 C36 H36 113.8 . . ?
C39 C36 H36 113.8 . . ?
C38 C36 H36 113.8 . . ?
C33 C37 C39 109.3(9) . . ?
C33 C37 C38 108.5(9) . . ?
C39 C37 C38 84.5(7) . . ?
C33 C37 H37 116.7 . . ?
C39 C37 H37 116.7 . . ?
C38 C37 H37 116.7 . . ?
C41 C38 C36 116.0(8) . . ?
C41 C38 C40 107.3(8) . . ?
C36 C38 C40 118.4(9) . . ?
C41 C38 C37 111.3(9) . . ?
C36 C38 C37 85.0(7) . . ?
C40 C38 C37 117.7(9) . . ?
C36 C39 C37 85.7(8) . . ?
C36 C39 H39A 114.4 . . ?
C37 C39 H39A 114.4 . . ?
C36 C39 H39B 114.4 . . ?
C37 C39 H39B 114.4 . . ?
H39A C39 H39B 111.5 . . ?
C38 C40 H40A 109.5 . . ?
C38 C40 H40B 109.5 . . ?
H40A C40 H40B 109.5 . . ?
C38 C40 H40C 109.5 . . ?
H40A C40 H40C 109.5 . . ?
H40B C40 H40C 109.5 . . ?
C38 C41 H41A 109.5 . . ?
C38 C41 H41B 109.5 . . ?
H41A C41 H41B 109.5 . . ?
C38 C41 H41C 109.5 . . ?
H41A C41 H41C 109.5 . . ?
H41B C41 H41C 109.5 . . ?
C9 C10' C11' 136(6) . . ?
C9 C10' S2' 111(3) . . ?
C11' C10' S2' 112(6) . . ?
C12' C11' C10' 94(7) . . ?
C12' C11' H11A 133.0 . . ?
C10' C11' H11A 133.0 . . ?
C13' C12' C11' 120(6) . . ?
C13' C12' H12A 120.0 . . ?
C11' C12' H12A 120.0 . . ?
S2' C13' C12' 113(5) . . ?
S2' C13' H13A 123.4 . . ?
C12' C13' H13A 123.4 . . ?
O1 Dy1 O2 73.7(2) . . ?
O1 Dy1 O3 74.0(2) . . ?
O2 Dy1 O3 119.1(2) . . ?
O1 Dy1 O6 136.0(2) . . ?
O2 Dy1 O6 78.1(2) . . ?
O3 Dy1 O6 149.9(2) . . ?
O1 Dy1 O5 72.1(2) . . ?
O2 Dy1 O5 84.3(3) . . ?
O3 Dy1 O5 130.4(2) . . ?
O6 Dy1 O5 72.1(2) . . ?
O1 Dy1 O4 115.4(2) . . ?
O2 Dy1 O4 77.3(2) . . ?
O3 Dy1 O4 72.1(2) . . ?
O6 Dy1 O4 89.8(2) . . ?
O5 Dy1 O4 156.6(2) . . ?
O1 Dy1 N2 144.3(2) . . ?
O2 Dy1 N2 141.4(2) . . ?
O3 Dy1 N2 79.5(2) . . ?
O6 Dy1 N2 73.0(2) . . ?
O5 Dy1 N2 109.9(2) . . ?
O4 Dy1 N2 77.5(2) . . ?
O1 Dy1 N1 85.6(2) . . ?
O2 Dy1 N1 152.7(3) . . ?
O3 Dy1 N1 70.1(2) . . ?
O6 Dy1 N1 106.7(2) . . ?
O5 Dy1 N1 72.2(3) . . ?
O4 Dy1 N1 128.8(2) . . ?
N2 Dy1 N1 62.8(2) . . ?
C29 N1 C25 121.2(9) . . ?
C29 N1 Dy1 120.7(6) . . ?
C25 N1 Dy1 116.5(6) . . ?
C34 N2 C30 119.5(8) . . ?
C34 N2 Dy1 117.8(6) . . ?
C30 N2 Dy1 122.5(6) . . ?
C1 O1 Dy1 132.7(5) . . ?
C7 O2 Dy1 127.1(6) . . ?
C9 O3 Dy1 132.6(7) . . ?
C15 O4 Dy1 130.0(5) . . ?
C17 O5 Dy1 135.0(6) . . ?
C23 O6 Dy1 132.5(5) . . ?
C5 S1 C2 91.8(5) . . ?
C13 S2 C10 93(3) . . ?
C18 S3 C21 90.3(5) . . ?
C13' S2' C10' 100(3) . . ?

loop_
_geom_bond_atom_site_label_1
_geom_bond_atom_site_label_2
_geom_bond_distance
_geom_bond_site_symmetry_2
_geom_bond_publ_flag
C1 O1 1.275(12) . ?
C1 C6 1.461(13) . ?
C1 C2 1.474(11) . ?
C2 C3 1.386(13) . ?
C2 S1 1.728(10) . ?
C3 C4 1.425(14) . ?
C3 H3 0.9300 . ?
C4 C5 1.413(16) . ?
C4 H4 0.9300 . ?
C5 S1 1.636(10) . ?
C5 H5 0.9300 . ?
C6 C7 1.309(12) . ?
C6 H6 0.9300 . ?
C7 O2 1.255(11) . ?
C7 C8 1.559(13) . ?
C8 F2 1.268(11) . ?
C8 F1 1.297(11) . ?
C8 F3 1.311(10) . ?
C9 O3 1.266(11) . ?
C9 C10' 1.33(5) . ?
C9 C14 1.396(12) . ?
C9 C10 1.53(6) . ?
C10 C11 1.53(8) . ?
C10 S2 1.77(6) . ?
C11 C12 1.42(6) . ?
C11 H11 0.9300 . ?
C12 C13 1.44(4) . ?
C12 H12 0.9300 . ?
C13 S2 1.62(8) . ?
C13 H13 0.9300 . ?
C14 C15 1.328(14) . ?
C14 H14 0.9300 . ?
C15 O4 1.277(11) . ?
C15 C16 1.529(14) . ?
C16 F7 1.237(12) . ?
C16 F8 1.304(12) . ?
C16 F9 1.310(12) . ?
C17 O5 1.286(11) . ?
C17 C22 1.380(13) . ?
C17 C18 1.424(13) . ?
C18 C19 1.406(14) . ?
C18 S3 1.684(9) . ?
C19 C20 1.420(15) . ?
C19 H19 0.9300 . ?
C20 C21 1.304(15) . ?
C20 H20 0.9300 . ?
C21 S3 1.708(10) . ?
C21 H21 0.9300 . ?
C22 C23 1.348(13) . ?
C22 H22 0.9300 . ?
C23 O6 1.262(11) . ?
C23 C24 1.523(10) . ?
C24 F5 1.301(10) . ?
C24 F6 1.307(11) . ?
C24 F4 1.325(11) . ?
C25 N1 1.346(12) . ?
C25 C26 1.420(14) . ?
C25 H25 0.9300 . ?
C26 C27 1.324(14) . ?
C26 H26 0.9300 . ?
C27 C28 1.384(14) . ?
C27 H27 0.9300 . ?
C28 C29 1.409(12) . ?
C28 H28 0.9300 . ?
C29 N1 1.310(12) . ?
C29 C30 1.510(13) . ?
C30 N2 1.346(10) . ?
C30 C31 1.363(13) . ?
C31 C32 1.359(13) . ?
C31 H31 0.9300 . ?
C32 C33 1.359(12) . ?
C32 C35 1.505(13) . ?
C33 C34 1.398(14) . ?
C33 C37 1.463(16) . ?
C34 N2 1.292(12) . ?
C34 H34 0.9300 . ?
C35 C36 1.469(13) . ?
C35 H35A 0.9700 . ?
C35 H35B 0.9700 . ?
C36 C39 1.534(16) . ?
C36 C38 1.542(12) . ?
C36 H36 0.9800 . ?
C37 C39 1.576(13) . ?
C37 C38 1.588(16) . ?
C37 H37 0.9800 . ?
C38 C41 1.519(15) . ?
C38 C40 1.553(15) . ?
C39 H39A 0.9700 . ?
C39 H39B 0.9700 . ?
C40 H40A 0.9600 . ?
C40 H40B 0.9600 . ?
C40 H40C 0.9600 . ?
C41 H41A 0.9600 . ?
C41 H41B 0.9600 . ?
C41 H41C 0.9600 . ?
C10' C11' 1.65(13) . ?
C10' S2' 1.83(6) . ?
C11' C12' 1.60(15) . ?
C11' H11A 0.9300 . ?
C12' C13' 1.52(5) . ?
C12' H12A 0.9300 . ?
C13' S2' 1.40(5) . ?
C13' H13A 0.9300 . ?
Dy1 O1 2.334(6) . ?
Dy1 O2 2.346(6) . ?
Dy1 O3 2.350(6) . ?
Dy1 O6 2.372(6) . ?
Dy1 O5 2.372(6) . ?
Dy1 O4 2.383(6) . ?
Dy1 N2 2.558(7) . ?
Dy1 N1 2.566(8) . ?
